data_7713653
loop_
_publ_author_name
'Pellei, Maura'
'Del Gobbo, Jo''
'Caviglia, Miriam'
'Karade, Deepika V.'
'Gandin, Valentina'
'Marzano, Cristina'
'Noonikara Poyil, Anurag'
'Dias, Rasika'
'Santini, Carlo'

_publ_section_title
;
 Synthesis and cytotoxicity studies of Cu(I) and Ag(I) complexes based on
 sterically hindered \b-diketonates with different degrees of fluorination
;
_journal_name_full 'Dalton Transactions'
_journal_paper_doi 10.1039/D3DT02179C
_journal_year 2023
_chemical_formula_moiety 'C19 H8 F12 O2'
_chemical_formula_sum 'C19 H8 F12 O2'
_chemical_formula_weight 496.25
_space_group_crystal_system monoclinic
_space_group_IT_number 15
_space_group_name_Hall '-C 2yc'
_space_group_name_H-M_alt 'C 1 2/c 1'
_atom_sites_solution_hydrogens geom
_atom_sites_solution_primary dual
_audit_creation_date 2023-07-04
_audit_creation_method
;
Olex2 1.5
(compiled 2023.03.06 svn.rbb2c1857 for OlexSys, GUI svn.r6748)
;
_audit_update_record
;
2023-07-05 deposited with the CCDC.	2023-08-03 downloaded from the CCDC.
;
_cell_angle_alpha 90
_cell_angle_beta 110.682(4)
_cell_angle_gamma 90
_cell_formula_units_Z 4
_cell_length_a 24.898(7)
_cell_length_b 8.400(2)
_cell_length_c 9.239(2)
_cell_measurement_reflns_used 1390
_cell_measurement_temperature 99.96
_cell_measurement_theta_max 29.90
_cell_measurement_theta_min 3.28
_cell_volume 1807.7(8)
_computing_cell_refinement 'SAINT V8.40A (Bruker, 2019)'
_computing_data_collection 'APEX3 Ver. 2016.5-0 (Bruker-AXS, 2016)'
_computing_data_reduction 'SAINT V8.40A (Bruker, 2019)'
_computing_molecular_graphics 'Olex2 1.5 (Dolomanov et al., 2009)'
_computing_publication_material 'Olex2 1.5 (Dolomanov et al., 2009)'
_computing_structure_refinement 'SHELXL 2018/3 (Sheldrick, 2015)'
_computing_structure_solution 'SHELXT 2014/5 (Sheldrick, 2014)'
_diffrn_ambient_temperature 99.96
_diffrn_detector 'charge-coupled device (CCD) area detector'
_diffrn_detector_area_resol_mean 7.9
_diffrn_detector_type 'PHOTON II 7 CPAD'
_diffrn_measured_fraction_theta_full 0.996
_diffrn_measured_fraction_theta_max 0.903
_diffrn_measurement_device 'three-circle diffractometer'
_diffrn_measurement_device_type 'Bruker Smart ApexII'
_diffrn_measurement_method '\f and \w scans'
_diffrn_radiation_collimation '0.6 mm double-pinhole'
_diffrn_radiation_detector 'PHOTON II 7 CPAD'
_diffrn_radiation_monochromator 'curved graphite'
_diffrn_radiation_probe x-ray
_diffrn_radiation_type 'Mo K\a'
_diffrn_radiation_wavelength 0.71073
_diffrn_radiation_xray_symbol K-L~3~
_diffrn_reflns_av_R_equivalents 0.0225
_diffrn_reflns_av_unetI/netI 0.0374
_diffrn_reflns_Laue_measured_fraction_full 0.996
_diffrn_reflns_Laue_measured_fraction_max 0.903
_diffrn_reflns_limit_h_max 34
_diffrn_reflns_limit_h_min -34
_diffrn_reflns_limit_k_max 12
_diffrn_reflns_limit_k_min -8
_diffrn_reflns_limit_l_max 10
_diffrn_reflns_limit_l_min -12
_diffrn_reflns_number 4933
_diffrn_reflns_point_group_measured_fraction_full 0.996
_diffrn_reflns_point_group_measured_fraction_max 0.903
_diffrn_reflns_theta_full 25.242
_diffrn_reflns_theta_max 30.913
_diffrn_reflns_theta_min 1.748
_diffrn_source 'fine-focus sealed X-ray tube'
_diffrn_source_current 30.0
_diffrn_source_power 1.5
_diffrn_source_type 'KFF MO-2KC-90'
_diffrn_source_voltage 50.0
_diffrn_standards_number 0
_exptl_absorpt_coefficient_mu 0.201
_exptl_absorpt_correction_T_max 0.7462
_exptl_absorpt_correction_T_min 0.5691
_exptl_absorpt_correction_type multi-scan
_exptl_absorpt_process_details
;
SADABS-2016/2 (Bruker,2016/2) was used for absorption correction.
wR2(int) was 0.0582 before and 0.0340 after correction.
The Ratio of minimum to maximum transmission is 0.7627.
The \l/2 correction factor is Not present.
;
_exptl_crystal_colour colorless
_exptl_crystal_density_diffrn 1.823
_exptl_crystal_density_method 'not measured'
_exptl_crystal_description block
_exptl_crystal_F_000 984
_exptl_crystal_size_max 0.42
_exptl_crystal_size_mid 0.12
_exptl_crystal_size_min 0.07
_refine_diff_density_max 0.402
_refine_diff_density_min -0.355
_refine_diff_density_rms 0.065
_refine_ls_extinction_method none
_refine_ls_goodness_of_fit_ref 1.044
_refine_ls_hydrogen_treatment constr
_refine_ls_matrix_type full
_refine_ls_number_parameters 179
_refine_ls_number_reflns 2578
_refine_ls_number_restraints 87
_refine_ls_restrained_S_all 1.090
_refine_ls_R_factor_all 0.0717
_refine_ls_R_factor_gt 0.0474
_refine_ls_shift/su_max 0.001
_refine_ls_shift/su_mean 0.000
_refine_ls_structure_factor_coef Fsqd
_refine_ls_weighting_details 'w=1/[\s^2^(Fo^2^)+(0.0773P)^2^+0.0583P] where P=(Fo^2^+2Fc^2^)/3'
_refine_ls_weighting_scheme calc
_refine_ls_wR_factor_gt 0.1225
_refine_ls_wR_factor_ref 0.1350
_reflns_Friedel_coverage 0.000
_reflns_number_gt 1826
_reflns_number_total 2578
_reflns_threshold_expression 'I > 2\s(I)'
_cod_data_source_file d3dt02179c2.cif
_cod_data_source_block dia99_0m_a
_cod_depositor_comments
;
The following automatic conversions were performed:

data item '_diffrn_radiation_probe' value 'X-ray' was changed to
'x-ray' in accordance with the
/home/data/users/saulius/crontab/automatic-downloads/rss-feeds/RSC/lib/dictionaries/cif_core.dic
dictionary named 'cif_core.dic' version 2.4.2 last updated on
2011-04-26.

Automatic conversion script
Id: cif_fix_values 8170 2020-07-09 18:12:32Z antanas 
;
_cod_original_cell_volume 1807.8(8)
_cod_database_code 7713653
_shelx_shelxl_version_number 2018/3
_shelx_space_group_comment
;
The symmetry employed for this shelxl refinement is uniquely defined
by the following loop, which should always be used as a source of
symmetry information in preference to the above space-group names.
They are only intended as comments.
;
_shelx_estimated_absorpt_t_max 0.986
_shelx_estimated_absorpt_t_min 0.920
_olex2_refinement_description
;
1. Fixed Uiso
 At 1.2 times of:
  All C(H) groups
 At 1.5 times of:
  All O(H) groups
2. Restrained distances
 F4-C10 \\sim F4A-C10
 with sigma of 0.02
 C10-F4 \\sim C10-F5 \\sim C10-F6 \\sim C10-F6A \\sim C10-F4A \\sim C10-F5A
 with sigma of 0.02
 F6-C10 \\sim F6A-C10
 with sigma of 0.02
 F5-C10 \\sim F5A-C10
 with sigma of 0.02
 F4-F5 \\sim F4-F6 \\sim F5-F6 \\sim F6A-F4A \\sim F6A-F5A \\sim F4A-F5A
 with sigma of 0.04
3. Rigid body (RIGU) restrains
 F4A, C10, F5A, F6A, C7
 with sigma for 1-2 distances of 0.004 and sigma for 1-3 distances of 0.004
 C10, F4, F5, F6, C7
 with sigma for 1-2 distances of 0.004 and sigma for 1-3 distances of 0.004
4. Others
 Sof(F6A)=Sof(F4A)=Sof(F5A)=1-FVAR(1)
 Sof(F4)=Sof(F5)=Sof(F6)=FVAR(1)
 Fixed Sof: H1(0.5)
5.a Aromatic/amide H refined with riding coordinates:
 C1(H1A), C4(H4), C6(H6), C8(H8)
5.b Idealised tetrahedral OH refined as rotating group:
 O1(H1)
;
_olex2_submission_special_instructions 'No special instructions were received'

loop_
_space_group_symop_operation_xyz
'x, y, z'
'-x, y, -z+1/2'
'x+1/2, y+1/2, z'
'-x+1/2, y+1/2, -z+1/2'
'-x, -y, -z'
'x, -y, z-1/2'
'-x+1/2, -y+1/2, -z'
'x+1/2, -y+1/2, z-1/2'

loop_
_atom_site_label
_atom_site_type_symbol
_atom_site_fract_x
_atom_site_fract_y
_atom_site_fract_z
_atom_site_U_iso_or_equiv
_atom_site_adp_type
_atom_site_occupancy
_atom_site_site_symmetry_order
_atom_site_calc_flag
_atom_site_refinement_flags_posn
_atom_site_refinement_flags_adp
_atom_site_refinement_flags_occupancy
_atom_site_disorder_assembly
_atom_site_disorder_group
F1 F 0.55091(4) -0.01702(15) 0.71757(15) 0.0454(4) Uani 1 1 d . . . . .
F2 F 0.60402(6) -0.09225(15) 0.59069(14) 0.0482(4) Uani 1 1 d . . . . .
F3 F 0.64136(4) -0.05237(14) 0.83451(12) 0.0356(3) Uani 1 1 d . . . . .
F4 F 0.7237(4) 0.5010(17) 0.9885(8) 0.073(3) Uani 0.499(18) 1 d D . P A 1
F5 F 0.7656(2) 0.4443(7) 0.8347(9) 0.0353(12) Uani 0.499(18) 1 d D . P A 1
F6 F 0.71944(19) 0.6560(7) 0.7987(9) 0.0484(14) Uani 0.499(18) 1 d D . P A 1
O1 O 0.53969(4) 0.64131(14) 0.37748(13) 0.0239(3) Uani 1 1 d . . . . .
H1 H 0.513132 0.676777 0.299826 0.036 Uiso 0.5 1 calc R U P . .
C1 C 0.500000 0.4041(3) 0.250000 0.0196(4) Uani 1 2 d S T P . .
H1A H 0.499998 0.291043 0.250003 0.024 Uiso 1 2 calc R U P . .
C2 C 0.53828(6) 0.4883(2) 0.37554(17) 0.0179(3) Uani 1 1 d . . . . .
C3 C 0.57932(5) 0.4057(2) 0.51244(17) 0.0178(3) Uani 1 1 d . . . . .
C4 C 0.57286(6) 0.2471(2) 0.54363(17) 0.0196(3) Uani 1 1 d . . . . .
H4 H 0.541510 0.187729 0.476219 0.023 Uiso 1 1 calc R U . . .
C5 C 0.61225(6) 0.1739(2) 0.67381(18) 0.0202(3) Uani 1 1 d . . . . .
C6 C 0.65841(6) 0.2590(2) 0.77235(17) 0.0211(3) Uani 1 1 d . . . . .
H6 H 0.685329 0.209333 0.860607 0.025 Uiso 1 1 calc R U . . .
C7 C 0.66472(6) 0.4174(2) 0.74041(18) 0.0216(3) Uani 1 1 d . . . . .
C8 C 0.62553(6) 0.4927(2) 0.61336(18) 0.0198(3) Uani 1 1 d . . . . .
H8 H 0.629915 0.602270 0.594735 0.024 Uiso 1 1 calc R U . . .
C9 C 0.60274(7) 0.0035(2) 0.70447(19) 0.0257(4) Uani 1 1 d . . . . .
C10 C 0.71607(7) 0.5070(2) 0.8455(2) 0.0286(4) Uani 1 1 d D . . . .
F6A F 0.7036(5) 0.6618(5) 0.8558(14) 0.080(3) Uani 0.501(18) 1 d D . P A 2
F4A F 0.7279(3) 0.4620(10) 0.9959(7) 0.0311(11) Uani 0.501(18) 1 d D . P A 2
F5A F 0.7611(3) 0.4917(19) 0.8159(10) 0.071(3) Uani 0.501(18) 1 d D . P A 2

loop_
_atom_site_aniso_label
_atom_site_aniso_U_11
_atom_site_aniso_U_22
_atom_site_aniso_U_33
_atom_site_aniso_U_23
_atom_site_aniso_U_13
_atom_site_aniso_U_12
F1 0.0211(5) 0.0421(8) 0.0698(9) 0.0208(6) 0.0120(5) -0.0061(5)
F2 0.0786(9) 0.0236(6) 0.0386(7) -0.0032(5) 0.0158(6) -0.0059(6)
F3 0.0274(5) 0.0340(7) 0.0358(6) 0.0127(5) -0.0008(4) -0.0007(4)
F4 0.055(4) 0.138(8) 0.035(3) -0.040(3) 0.027(3) -0.062(4)
F5 0.0082(12) 0.043(2) 0.050(3) -0.0102(16) 0.0044(12) -0.0001(15)
F6 0.0263(15) 0.0304(17) 0.068(3) 0.0002(17) -0.0089(16) -0.0097(11)
O1 0.0197(5) 0.0209(6) 0.0262(6) -0.0002(5) 0.0022(4) -0.0006(4)
C1 0.0144(8) 0.0202(11) 0.0225(10) 0.000 0.0044(7) 0.000
C2 0.0104(5) 0.0228(8) 0.0207(7) -0.0008(6) 0.0059(5) 0.0000(5)
C3 0.0103(5) 0.0240(8) 0.0194(7) -0.0017(6) 0.0057(5) 0.0002(5)
C4 0.0121(5) 0.0246(9) 0.0208(7) -0.0021(6) 0.0044(5) -0.0023(5)
C5 0.0138(6) 0.0243(9) 0.0230(7) 0.0002(6) 0.0072(5) 0.0003(6)
C6 0.0133(6) 0.0268(9) 0.0211(8) 0.0001(6) 0.0035(5) 0.0021(6)
C7 0.0120(5) 0.0277(9) 0.0228(7) -0.0042(7) 0.0034(5) -0.0017(6)
C8 0.0133(6) 0.0212(8) 0.0238(8) -0.0024(6) 0.0051(5) -0.0017(5)
C9 0.0189(6) 0.0270(9) 0.0268(9) 0.0036(7) 0.0025(6) -0.0031(6)
C10 0.0193(7) 0.0301(10) 0.0291(9) 0.0000(8) -0.0007(6) -0.0025(6)
F6A 0.063(4) 0.0205(15) 0.091(5) -0.011(2) -0.053(3) 0.0009(19)
F4A 0.0172(15) 0.049(2) 0.0209(16) -0.0032(14) -0.0011(12) -0.0062(16)
F5A 0.036(3) 0.149(8) 0.036(2) -0.027(4) 0.021(2) -0.056(3)

loop_
_atom_type_symbol
_atom_type_description
_atom_type_scat_dispersion_real
_atom_type_scat_dispersion_imag
_atom_type_scat_source
C C 0.0033 0.0016 'International Tables Vol C Tables 4.2.6.8 and 6.1.1.4'
H H 0.0000 0.0000 'International Tables Vol C Tables 4.2.6.8 and 6.1.1.4'
F F 0.0171 0.0103 'International Tables Vol C Tables 4.2.6.8 and 6.1.1.4'
O O 0.0106 0.0060 'International Tables Vol C Tables 4.2.6.8 and 6.1.1.4'

loop_
_geom_angle_atom_site_label_1
_geom_angle_atom_site_label_2
_geom_angle_atom_site_label_3
_geom_angle
_geom_angle_site_symmetry_1
_geom_angle_site_symmetry_3
_geom_angle_publ_flag
C2 O1 H1 109.5 . . ?
C2 C1 H1A 120.2 . . ?
C2 C1 H1A 120.2 2_655 . ?
C2 C1 C2 119.6(2) 2_655 . ?
O1 C2 C1 121.46(15) . . ?
O1 C2 C3 116.58(13) . . ?
C1 C2 C3 121.96(16) . . ?
C4 C3 C2 122.05(13) . . ?
C4 C3 C8 119.41(14) . . ?
C8 C3 C2 118.54(15) . . ?
C3 C4 H4 119.8 . . ?
C3 C4 C5 120.31(14) . . ?
C5 C4 H4 119.8 . . ?
C4 C5 C9 118.33(14) . . ?
C6 C5 C4 120.34(16) . . ?
C6 C5 C9 121.32(14) . . ?
C5 C6 H6 120.5 . . ?
C7 C6 C5 119.10(14) . . ?
C7 C6 H6 120.5 . . ?
C6 C7 C8 121.35(14) . . ?
C6 C7 C10 118.53(14) . . ?
C8 C7 C10 120.11(15) . . ?
C3 C8 H8 120.3 . . ?
C7 C8 C3 119.47(16) . . ?
C7 C8 H8 120.3 . . ?
F1 C9 C5 111.11(14) . . ?
F2 C9 F1 106.49(14) . . ?
F2 C9 C5 112.27(15) . . ?
F3 C9 F1 106.44(14) . . ?
F3 C9 F2 106.75(15) . . ?
F3 C9 C5 113.35(13) . . ?
F4 C10 F5 104.6(6) . . ?
F4 C10 F6 111.8(5) . . ?
F4 C10 C7 115.7(5) . . ?
F5 C10 C7 109.9(3) . . ?
F6 C10 F5 100.0(4) . . ?
F6 C10 C7 113.3(3) . . ?
F6A C10 C7 111.3(3) . . ?
F6A C10 F4A 99.7(7) . . ?
F4A C10 C7 110.2(4) . . ?
F5A C10 C7 115.5(4) . . ?
F5A C10 F6A 111.1(4) . . ?
F5A C10 F4A 107.8(6) . . ?

loop_
_geom_bond_atom_site_label_1
_geom_bond_atom_site_label_2
_geom_bond_distance
_geom_bond_site_symmetry_2
_geom_bond_publ_flag
F1 C9 1.349(2) . ?
F2 C9 1.333(2) . ?
F3 C9 1.3313(19) . ?
F4 C10 1.267(7) . ?
F5 C10 1.377(5) . ?
F6 C10 1.336(5) . ?
O1 H1 0.8400 . ?
O1 C2 1.286(2) . ?
C1 H1A 0.9500 . ?
C1 C2 1.4045(19) . ?
C1 C2 1.4045(19) 2_655 ?
C2 C3 1.487(2) . ?
C3 C4 1.384(2) . ?
C3 C8 1.403(2) . ?
C4 H4 0.9500 . ?
C4 C5 1.398(2) . ?
C5 C6 1.386(2) . ?
C5 C9 1.494(2) . ?
C6 H6 0.9500 . ?
C6 C7 1.383(2) . ?
C7 C8 1.386(2) . ?
C7 C10 1.506(2) . ?
C8 H8 0.9500 . ?
C10 F6A 1.348(6) . ?
C10 F4A 1.367(6) . ?
C10 F5A 1.251(7) . ?

loop_
_geom_torsion_atom_site_label_1
_geom_torsion_atom_site_label_2
_geom_torsion_atom_site_label_3
_geom_torsion_atom_site_label_4
_geom_torsion
_geom_torsion_site_symmetry_1
_geom_torsion_site_symmetry_2
_geom_torsion_site_symmetry_3
_geom_torsion_site_symmetry_4
_geom_torsion_publ_flag
O1 C2 C3 C4 163.36(14) . . . . ?
O1 C2 C3 C8 -15.9(2) . . . . ?
C1 C2 C3 C4 -16.9(2) . . . . ?
C1 C2 C3 C8 163.85(12) . . . . ?
C2 C1 C2 O1 -0.95(10) 2_655 . . . ?
C2 C1 C2 C3 179.29(14) 2_655 . . . ?
C2 C3 C4 C5 -179.77(13) . . . . ?
C2 C3 C8 C7 -179.10(13) . . . . ?
C3 C4 C5 C6 -0.5(2) . . . . ?
C3 C4 C5 C9 178.68(15) . . . . ?
C4 C3 C8 C7 1.6(2) . . . . ?
C4 C5 C6 C7 0.3(2) . . . . ?
C4 C5 C9 F1 -57.6(2) . . . . ?
C4 C5 C9 F2 61.54(19) . . . . ?
C4 C5 C9 F3 -177.40(14) . . . . ?
C5 C6 C7 C8 0.8(2) . . . . ?
C5 C6 C7 C10 -178.07(15) . . . . ?
C6 C5 C9 F1 121.56(16) . . . . ?
C6 C5 C9 F2 -119.31(17) . . . . ?
C6 C5 C9 F3 1.8(2) . . . . ?
C6 C7 C8 C3 -1.8(2) . . . . ?
C6 C7 C10 F4 -52.6(7) . . . . ?
C6 C7 C10 F5 65.5(4) . . . . ?
C6 C7 C10 F6 176.4(4) . . . . ?
C6 C7 C10 F6A -147.8(8) . . . . ?
C6 C7 C10 F4A -38.2(4) . . . . ?
C6 C7 C10 F5A 84.3(8) . . . . ?
C8 C3 C4 C5 -0.5(2) . . . . ?
C8 C7 C10 F4 128.5(7) . . . . ?
C8 C7 C10 F5 -113.4(4) . . . . ?
C8 C7 C10 F6 -2.5(5) . . . . ?
C8 C7 C10 F6A 33.3(9) . . . . ?
C8 C7 C10 F4A 142.9(3) . . . . ?
C8 C7 C10 F5A -94.6(8) . . . . ?
C9 C5 C6 C7 -178.81(15) . . . . ?
C10 C7 C8 C3 177.09(14) . . . . ?
